data_7040486
loop_
_publ_author_name
'Li, Chuan-Ti'
'Zhao, Yi-Fan'
'Hu, Huai-Ming'
'Zhao, Hui'
'Wang, Xiaofang'
'Xue, Ganglin'

_publ_section_title
;
 Lanthanide coordination frameworks constructed from
 3,3',4,4'-diphenylsulfonetetracarboxylic and 1,10-phenanthroline:
 synthesis, crystal structures and luminescence properties.
;
_journal_issue 39
_journal_name_full 'Dalton transactions (Cambridge, England : 2003)'
_journal_page_first 15436
_journal_paper_doi 10.1039/c6dt02646j
_journal_volume 45
_journal_year 2016
_chemical_formula_moiety 'C16 H7 Er O12 S, O0.50, O0.50'
_chemical_formula_sum 'C16 H7 Er O13 S'
_chemical_formula_weight 606.54
_chemical_name_systematic
; 
 ? 
;
_space_group_IT_number 2
_symmetry_cell_setting triclinic
_symmetry_space_group_name_Hall '-P 1'
_symmetry_space_group_name_H-M 'P -1'
_atom_sites_solution_hydrogens geom
_atom_sites_solution_primary direct
_atom_sites_solution_secondary difmap
_audit_creation_method SHELXL-97
_audit_update_record
;
2016-07-01 deposited with the CCDC.
2016-08-25 downloaded from the CCDC.
;
_cell_angle_alpha 110.348(3)
_cell_angle_beta 94.596(3)
_cell_angle_gamma 94.043(3)
_cell_formula_units_Z 2
_cell_length_a 5.8366(12)
_cell_length_b 13.138(3)
_cell_length_c 13.748(3)
_cell_measurement_reflns_used 2283
_cell_measurement_temperature 296(2)
_cell_measurement_theta_max 26.26
_cell_measurement_theta_min 3.02
_cell_volume 979.8(4)
_computing_cell_refinement 'Bruker SAINT'
_computing_data_collection 'Bruker APEX2'
_computing_data_reduction 'Bruker SAINT'
_computing_molecular_graphics 'Bruker SHELXTL'
_computing_publication_material 'Bruker SHELXTL'
_computing_structure_refinement 'SHELXL-97 (Sheldrick, 1997)'
_computing_structure_solution 'SHELXS-97 (Sheldrick, 1990)'
_diffrn_ambient_temperature 296(2)
_diffrn_measured_fraction_theta_full 0.978
_diffrn_measured_fraction_theta_max 0.978
_diffrn_measurement_device_type 'Bruker APEX-II CCD'
_diffrn_measurement_method '\f and \w scans'
_diffrn_radiation_monochromator graphite
_diffrn_radiation_source 'fine-focus sealed tube'
_diffrn_radiation_type MoK\a
_diffrn_radiation_wavelength 0.71073
_diffrn_reflns_av_R_equivalents 0.0303
_diffrn_reflns_av_sigmaI/netI 0.0594
_diffrn_reflns_limit_h_max 6
_diffrn_reflns_limit_h_min -6
_diffrn_reflns_limit_k_max 15
_diffrn_reflns_limit_k_min -15
_diffrn_reflns_limit_l_max 9
_diffrn_reflns_limit_l_min -16
_diffrn_reflns_number 4857
_diffrn_reflns_theta_full 25.05
_diffrn_reflns_theta_max 25.05
_diffrn_reflns_theta_min 2.68
_diffrn_standards_number 0
_exptl_absorpt_coefficient_mu 4.459
_exptl_absorpt_correction_T_max 0.745
_exptl_absorpt_correction_T_min 0.567
_exptl_absorpt_correction_type multi-scan
_exptl_absorpt_process_details sadabs
_exptl_crystal_colour yellow
_exptl_crystal_density_diffrn 2.056
_exptl_crystal_density_method 'not measured'
_exptl_crystal_description block
_exptl_crystal_F_000 582
_exptl_crystal_size_max 0.18
_exptl_crystal_size_mid 0.12
_exptl_crystal_size_min 0.08
_refine_diff_density_max 1.922
_refine_diff_density_min -1.504
_refine_diff_density_rms 0.209
_refine_ls_extinction_method none
_refine_ls_goodness_of_fit_ref 1.033
_refine_ls_hydrogen_treatment mixed
_refine_ls_matrix_type full
_refine_ls_number_parameters 290
_refine_ls_number_reflns 3395
_refine_ls_number_restraints 0
_refine_ls_restrained_S_all 1.033
_refine_ls_R_factor_all 0.0467
_refine_ls_R_factor_gt 0.0424
_refine_ls_shift/su_max 0.001
_refine_ls_shift/su_mean 0.000
_refine_ls_structure_factor_coef Fsqd
_refine_ls_weighting_details 'calc w=1/[\s^2^(Fo^2^)+(0.0803P)^2^+0.0000P] where P=(Fo^2^+2Fc^2^)/3'
_refine_ls_weighting_scheme calc
_refine_ls_wR_factor_gt 0.1147
_refine_ls_wR_factor_ref 0.1192
_reflns_number_gt 3079
_reflns_number_total 3395
_reflns_threshold_expression >2sigma(I)
_cod_data_source_file c6dt02646j2.cif
_cod_data_source_block nw1947_0m
_cod_depositor_comments
;
The following automatic conversions were performed:

'_symmetry_cell_setting' value 'Triclinic' changed to 'triclinic'
according to
/usr/data/users/saulius/crontab/automatic-downloads/rss-feeds/RSC/lib/dictionaries/cif_core.dic
dictionary named 'cif_core.dic' version 2.4.2 from 2011-04-26.

Automatic conversion script
Id: cif_fix_values 4268 2015-11-12 08:31:59Z antanas 

 Adding full bibliography for 7040480--7040491.cif.
;
_cod_original_sg_symbol_H-M P-1
_cod_database_code 7040486

loop_
_symmetry_equiv_pos_as_xyz
'x, y, z'
'-x, -y, -z'

loop_
_atom_site_label
_atom_site_type_symbol
_atom_site_fract_x
_atom_site_fract_y
_atom_site_fract_z
_atom_site_U_iso_or_equiv
_atom_site_adp_type
_atom_site_occupancy
_atom_site_symmetry_multiplicity
_atom_site_calc_flag
_atom_site_refinement_flags
Er1 Er 0.62614(5) 0.14001(2) 0.63836(2) 0.01929(15) Uani 1 1 d .
S1 S 0.4653(3) 0.38383(16) 0.24999(14) 0.0248(4) Uani 1 1 d .
O1 O 0.4001(9) 0.0841(5) 0.4828(4) 0.0310(13) Uani 1 1 d .
O2 O 0.1903(10) 0.0033(4) 0.3315(4) 0.0287(12) Uani 1 1 d .
O3 O -0.0883(9) 0.1190(4) 0.5198(4) 0.0237(11) Uani 1 1 d .
O4 O -0.2371(10) 0.2758(4) 0.5716(4) 0.0323(13) Uani 1 1 d .
O5 O -0.0486(10) 0.2406(5) -0.2420(4) 0.0364(14) Uani 1 1 d .
O6 O -0.3231(9) 0.1777(4) -0.1734(4) 0.0254(11) Uani 1 1 d .
O7 O -0.3457(10) 0.4074(5) -0.0731(4) 0.0344(14) Uani 1 1 d .
O8 O -0.2834(10) 0.4982(5) 0.0987(4) 0.0333(13) Uani 1 1 d .
H8 H -0.3753 0.5369 0.0848 0.050 Uiso 1 1 calc R
O9 O 0.6707(10) 0.3298(5) 0.2325(4) 0.0352(14) Uani 1 1 d .
O10 O 0.4819(11) 0.5009(5) 0.2936(5) 0.0372(14) Uani 1 1 d .
C1 C 0.2690(12) 0.0875(6) 0.4070(6) 0.0212(15) Uani 1 1 d .
C2 C 0.2161(12) 0.1958(6) 0.4022(5) 0.0179(14) Uani 1 1 d .
C3 C 0.3475(12) 0.2359(6) 0.3403(6) 0.0216(15) Uani 1 1 d .
H3 H 0.4614 0.1963 0.3058 0.026 Uiso 1 1 calc R
C4 C 0.3080(13) 0.3349(6) 0.3302(5) 0.0232(16) Uani 1 1 d .
C5 C 0.1328(14) 0.3946(6) 0.3798(6) 0.0287(17) Uani 1 1 d .
H5 H 0.1049 0.4603 0.3720 0.034 Uiso 1 1 calc R
C6 C 0.0032(15) 0.3539(6) 0.4401(6) 0.0280(17) Uani 1 1 d .
H6 H -0.1138 0.3925 0.4728 0.034 Uiso 1 1 calc R
C7 C 0.0447(12) 0.2547(6) 0.4534(5) 0.0202(15) Uani 1 1 d .
C8 C -0.1042(12) 0.2157(6) 0.5193(5) 0.0196(15) Uani 1 1 d .
C9 C -0.1326(14) 0.2288(6) -0.1637(6) 0.0262(17) Uani 1 1 d .
C10 C 0.0083(14) 0.2739(7) -0.0589(6) 0.0276(17) Uani 1 1 d .
C11 C 0.2058(15) 0.2208(7) -0.0464(7) 0.035(2) Uani 1 1 d .
H11 H 0.2442 0.1631 -0.1025 0.042 Uiso 1 1 calc R
C12 C 0.3379(14) 0.2533(7) 0.0460(6) 0.0303(18) Uani 1 1 d .
H12 H 0.4653 0.2169 0.0537 0.036 Uiso 1 1 calc R
C13 C 0.2858(13) 0.3405(6) 0.1298(6) 0.0258(16) Uani 1 1 d .
C14 C 0.0967(12) 0.3955(6) 0.1195(5) 0.0232(16) Uani 1 1 d .
H14 H 0.0627 0.4541 0.1759 0.028 Uiso 1 1 calc R
C15 C -0.0406(12) 0.3635(6) 0.0259(6) 0.0227(16) Uani 1 1 d .
C16 C -0.2374(13) 0.4248(6) 0.0128(6) 0.0246(16) Uani 1 1 d .
O11 O 0.2982(9) 0.0500(5) 0.6703(4) 0.0347(13) Uani 1 1 d .
O12 O 0.3875(9) 0.2803(4) 0.6942(4) 0.0316(13) Uani 1 1 d .
O13 O 0.740(4) 0.9919(14) 0.8983(15) 0.102(8) Uani 0.50 1 d P
O14 O 0.221(5) 0.9234(19) 0.833(3) 0.22(2) Uani 0.50 1 d P

loop_
_atom_site_aniso_label
_atom_site_aniso_U_11
_atom_site_aniso_U_22
_atom_site_aniso_U_33
_atom_site_aniso_U_23
_atom_site_aniso_U_13
_atom_site_aniso_U_12
Er1 0.0173(2) 0.0218(2) 0.0204(2) 0.00843(15) 0.00486(13) 0.00459(13)
S1 0.0257(9) 0.0281(10) 0.0241(9) 0.0143(8) 0.0031(7) -0.0007(8)
O1 0.026(3) 0.036(3) 0.038(3) 0.024(3) -0.002(2) 0.007(2)
O2 0.037(3) 0.019(3) 0.028(3) 0.005(2) 0.002(2) 0.005(2)
O3 0.025(3) 0.022(3) 0.026(3) 0.009(2) 0.012(2) 0.008(2)
O4 0.035(3) 0.027(3) 0.042(3) 0.016(3) 0.021(3) 0.011(2)
O5 0.031(3) 0.052(4) 0.025(3) 0.013(3) 0.009(2) -0.007(3)
O6 0.025(3) 0.024(3) 0.023(3) 0.002(2) 0.008(2) -0.002(2)
O7 0.044(3) 0.028(3) 0.026(3) 0.001(2) -0.001(3) 0.018(3)
O8 0.038(3) 0.032(3) 0.030(3) 0.007(3) 0.004(2) 0.020(3)
O9 0.027(3) 0.048(4) 0.036(3) 0.021(3) 0.007(2) 0.010(3)
O10 0.046(4) 0.028(3) 0.038(3) 0.017(3) -0.001(3) -0.015(3)
C1 0.018(4) 0.026(4) 0.025(4) 0.012(3) 0.013(3) 0.009(3)
C2 0.019(3) 0.016(3) 0.020(3) 0.008(3) 0.000(3) 0.005(3)
C3 0.018(3) 0.026(4) 0.025(4) 0.013(3) 0.005(3) 0.007(3)
C4 0.025(4) 0.028(4) 0.016(3) 0.006(3) 0.002(3) 0.005(3)
C5 0.038(5) 0.021(4) 0.035(4) 0.017(3) 0.013(4) 0.010(3)
C6 0.040(5) 0.024(4) 0.025(4) 0.010(3) 0.015(3) 0.016(3)
C7 0.020(4) 0.017(3) 0.024(4) 0.009(3) 0.002(3) -0.002(3)
C8 0.018(3) 0.019(4) 0.019(4) 0.004(3) 0.003(3) 0.004(3)
C9 0.029(4) 0.022(4) 0.022(4) 0.002(3) -0.002(3) 0.006(3)
C10 0.027(4) 0.032(4) 0.028(4) 0.015(4) 0.001(3) 0.004(3)
C11 0.035(5) 0.035(5) 0.031(5) 0.002(4) 0.009(4) 0.014(4)
C12 0.028(4) 0.033(4) 0.032(4) 0.012(4) 0.002(3) 0.011(4)
C13 0.027(4) 0.028(4) 0.027(4) 0.017(3) 0.003(3) 0.001(3)
C14 0.025(4) 0.026(4) 0.017(4) 0.003(3) 0.007(3) 0.007(3)
C15 0.022(4) 0.022(4) 0.024(4) 0.010(3) 0.004(3) -0.002(3)
C16 0.024(4) 0.024(4) 0.029(4) 0.016(3) -0.001(3) -0.001(3)
O11 0.026(3) 0.036(3) 0.037(3) 0.007(3) 0.006(2) -0.005(2)
O12 0.026(3) 0.026(3) 0.043(3) 0.010(3) 0.010(2) 0.008(2)
O13 0.16(2) 0.060(11) 0.096(14) 0.065(11) -0.030(14) -0.042(12)
O14 0.18(3) 0.080(16) 0.27(4) -0.08(2) -0.16(3) 0.075(18)

loop_
_atom_type_symbol
_atom_type_description
_atom_type_scat_dispersion_real
_atom_type_scat_dispersion_imag
_atom_type_scat_source
C C 0.0033 0.0016 'International Tables Vol C Tables 4.2.6.8 and 6.1.1.4'
H H 0.0000 0.0000 'International Tables Vol C Tables 4.2.6.8 and 6.1.1.4'
Er Er -0.2586 4.9576 'International Tables Vol C Tables 4.2.6.8 and 6.1.1.4'
O O 0.0106 0.0060 'International Tables Vol C Tables 4.2.6.8 and 6.1.1.4'
S S 0.1246 0.1234 'International Tables Vol C Tables 4.2.6.8 and 6.1.1.4'

loop_
_geom_angle_atom_site_label_1
_geom_angle_atom_site_label_2
_geom_angle_atom_site_label_3
_geom_angle
_geom_angle_site_symmetry_1
_geom_angle_site_symmetry_3
O1 Er1 O11 77.0(2) . .
O1 Er1 O12 86.2(2) . .
O11 Er1 O12 77.7(2) . .
O1 Er1 O2 112.96(19) . 2_656
O11 Er1 O2 83.0(2) . 2_656
O12 Er1 O2 148.9(2) . 2_656
O1 Er1 O5 153.9(2) . 1_656
O11 Er1 O5 128.71(19) . 1_656
O12 Er1 O5 94.1(2) . 1_656
O2 Er1 O5 79.2(2) 2_656 1_656
O1 Er1 O3 78.94(19) . 1_655
O11 Er1 O3 142.52(19) . 1_655
O12 Er1 O3 128.69(19) . 1_655
O2 Er1 O3 80.54(19) 2_656 1_655
O5 Er1 O3 80.54(18) 1_656 1_655
O1 Er1 O4 80.0(2) . 1_655
O11 Er1 O4 144.8(2) . 1_655
O12 Er1 O4 74.42(19) . 1_655
O2 Er1 O4 131.0(2) 2_656 1_655
O5 Er1 O4 74.9(2) 1_656 1_655
O3 Er1 O4 54.80(18) 1_655 1_655
O1 Er1 O6 151.07(19) . 1_656
O11 Er1 O6 75.27(18) . 1_656
O12 Er1 O6 80.18(19) . 1_656
O2 Er1 O6 71.42(18) 2_656 1_656
O5 Er1 O6 53.49(17) 1_656 1_656
O3 Er1 O6 129.16(17) 1_655 1_656
O4 Er1 O6 119.83(18) 1_655 1_656
O1 Er1 C8 78.1(2) . 1_655
O11 Er1 C8 155.0(2) . 1_655
O12 Er1 C8 101.0(2) . 1_655
O2 Er1 C8 106.6(2) 2_656 1_655
O5 Er1 C8 76.21(19) 1_656 1_655
O3 Er1 C8 27.98(19) 1_655 1_655
O4 Er1 C8 26.82(19) 1_655 1_655
O6 Er1 C8 129.46(18) 1_656 1_655
O1 Er1 C9 172.9(2) . 1_656
O11 Er1 C9 101.6(2) . 1_656
O12 Er1 C9 86.7(2) . 1_656
O2 Er1 C9 73.5(2) 2_656 1_656
O5 Er1 C9 27.2(2) 1_656 1_656
O3 Er1 C9 105.6(2) 1_655 1_656
O4 Er1 C9 98.0(2) 1_655 1_656
O6 Er1 C9 26.3(2) 1_656 1_656
C8 Er1 C9 103.3(2) 1_655 1_656
O1 Er1 O1 63.8(2) . 2_656
O11 Er1 O1 70.92(19) . 2_656
O12 Er1 O1 140.40(17) . 2_656
O2 Er1 O1 49.15(16) 2_656 2_656
O5 Er1 O1 124.29(19) 1_656 2_656
O3 Er1 O1 72.81(17) 1_655 2_656
O4 Er1 O1 120.98(17) 1_655 2_656
O6 Er1 O1 113.38(16) 1_656 2_656
C8 Er1 O1 97.56(18) 1_655 2_656
C9 Er1 O1 122.4(2) 1_656 2_656
O1 Er1 C1 88.9(2) . 2_656
O11 Er1 C1 74.7(2) . 2_656
O12 Er1 C1 152.4(2) . 2_656
O2 Er1 C1 24.15(19) 2_656 2_656
O5 Er1 C1 101.9(2) 1_656 2_656
O3 Er1 C1 76.60(18) 1_655 2_656
O4 Er1 C1 131.33(18) 1_655 2_656
O6 Er1 C1 91.47(18) 1_656 2_656
C8 Er1 C1 104.5(2) 1_655 2_656
C9 Er1 C1 97.4(2) 1_656 2_656
O1 Er1 C1 25.05(17) 2_656 2_656
O9 S1 O10 119.9(4) . .
O9 S1 C4 108.8(4) . .
O10 S1 C4 107.0(4) . .
O9 S1 C13 107.8(4) . .
O10 S1 C13 108.0(4) . .
C4 S1 C13 104.2(4) . .
C1 O1 Er1 160.4(5) . .
C1 O1 Er1 83.4(4) . 2_656
Er1 O1 Er1 116.2(2) . 2_656
C1 O2 Er1 105.0(5) . 2_656
C8 O3 Er1 91.2(4) . 1_455
C8 O4 Er1 92.2(4) . 1_455
C9 O5 Er1 93.7(4) . 1_454
C9 O6 Er1 91.8(4) . 1_454
C16 O8 H8 109.5 . .
O2 C1 O1 122.2(7) . .
O2 C1 C2 118.1(6) . .
O1 C1 C2 119.6(6) . .
O2 C1 Er1 50.8(4) . 2_656
O1 C1 Er1 71.5(4) . 2_656
C2 C1 Er1 166.2(5) . 2_656
C7 C2 C3 120.1(6) . .
C7 C2 C1 123.9(6) . .
C3 C2 C1 116.0(6) . .
C4 C3 C2 119.9(7) . .
C4 C3 H3 120.0 . .
C2 C3 H3 120.0 . .
C3 C4 C5 120.8(7) . .
C3 C4 S1 120.3(6) . .
C5 C4 S1 118.8(6) . .
C6 C5 C4 118.7(7) . .
C6 C5 H5 120.7 . .
C4 C5 H5 120.7 . .
C5 C6 C7 121.3(7) . .
C5 C6 H6 119.3 . .
C7 C6 H6 119.3 . .
C2 C7 C6 119.1(7) . .
C2 C7 C8 122.8(6) . .
C6 C7 C8 118.0(7) . .
O4 C8 O3 121.8(7) . .
O4 C8 C7 120.2(6) . .
O3 C8 C7 117.9(6) . .
O4 C8 Er1 61.0(4) . 1_455
O3 C8 Er1 60.9(4) . 1_455
C7 C8 Er1 178.8(5) . 1_455
O6 C9 O5 121.0(7) . .
O6 C9 C10 119.9(7) . .
O5 C9 C10 119.1(7) . .
O6 C9 Er1 61.9(4) . 1_454
O5 C9 Er1 59.1(4) . 1_454
C10 C9 Er1 177.1(6) . 1_454
C15 C10 C11 118.5(7) . .
C15 C10 C9 125.1(7) . .
C11 C10 C9 116.4(7) . .
C12 C11 C10 120.5(8) . .
C12 C11 H11 119.7 . .
C10 C11 H11 119.7 . .
C11 C12 C13 120.5(7) . .
C11 C12 H12 119.7 . .
C13 C12 H12 119.7 . .
C14 C13 C12 120.3(7) . .
C14 C13 S1 119.8(6) . .
C12 C13 S1 119.9(6) . .
C15 C14 C13 120.0(7) . .
C15 C14 H14 120.0 . .
C13 C14 H14 120.0 . .
C14 C15 C10 120.0(7) . .
C14 C15 C16 120.4(7) . .
C10 C15 C16 119.6(7) . .
O7 C16 O8 123.4(7) . .
O7 C16 C15 122.1(7) . .
O8 C16 C15 114.5(6) . .

loop_
_geom_bond_atom_site_label_1
_geom_bond_atom_site_label_2
_geom_bond_distance
_geom_bond_site_symmetry_2
Er1 O1 2.274(5) .
Er1 O11 2.330(6) .
Er1 O12 2.340(5) .
Er1 O2 2.371(5) 2_656
Er1 O5 2.385(6) 1_656
Er1 O3 2.387(5) 1_655
Er1 O4 2.391(6) 1_655
Er1 O6 2.449(5) 1_656
Er1 C8 2.732(7) 1_655
Er1 C9 2.775(7) 1_656
Er1 O1 2.820(6) 2_656
Er1 C1 2.953(7) 2_656
S1 O9 1.430(6) .
S1 O10 1.436(6) .
S1 C4 1.745(8) .
S1 C13 1.771(8) .
O1 C1 1.259(9) .
O1 Er1 2.820(6) 2_656
O2 C1 1.251(9) .
O2 Er1 2.371(5) 2_656
O3 C8 1.282(9) .
O3 Er1 2.387(5) 1_455
O4 C8 1.234(9) .
O4 Er1 2.391(6) 1_455
O5 C9 1.270(10) .
O5 Er1 2.385(6) 1_454
O6 C9 1.230(9) .
O6 Er1 2.449(5) 1_454
O7 C16 1.232(9) .
O8 C16 1.301(9) .
O8 H8 0.8200 .
C1 C2 1.499(10) .
C1 Er1 2.953(7) 2_656
C2 C7 1.392(10) .
C2 C3 1.396(10) .
C3 C4 1.387(11) .
C3 H3 0.9300 .
C4 C5 1.407(11) .
C5 C6 1.378(11) .
C5 H5 0.9300 .
C6 C7 1.411(11) .
C6 H6 0.9300 .
C7 C8 1.492(10) .
C8 Er1 2.732(7) 1_455
C9 C10 1.499(10) .
C9 Er1 2.775(7) 1_454
C10 C15 1.404(11) .
C10 C11 1.418(11) .
C11 C12 1.346(11) .
C11 H11 0.9300 .
C12 C13 1.386(11) .
C12 H12 0.9300 .
C13 C14 1.385(11) .
C14 C15 1.373(10) .
C14 H14 0.9300 .
C15 C16 1.483(11) .

loop_
_geom_torsion_atom_site_label_1
_geom_torsion_atom_site_label_2
_geom_torsion_atom_site_label_3
_geom_torsion_atom_site_label_4
_geom_torsion
_geom_torsion_site_symmetry_1
_geom_torsion_site_symmetry_4
O11 Er1 O1 C1 108.0(15) . .
O12 Er1 O1 C1 29.7(15) . .
O2 Er1 O1 C1 -175.6(15) 2_656 .
O5 Er1 O1 C1 -62.0(16) 1_656 .
O3 Er1 O1 C1 -100.9(15) 1_655 .
O4 Er1 O1 C1 -45.1(15) 1_655 .
O6 Er1 O1 C1 91.5(15) 1_656 .
C8 Er1 O1 C1 -72.4(15) 1_655 .
C9 Er1 O1 C1 29(3) 1_656 .
O1 Er1 O1 C1 -177.1(16) 2_656 .
C1 Er1 O1 C1 -177.5(14) 2_656 .
O11 Er1 O1 Er1 -74.9(2) . 2_656
O12 Er1 O1 Er1 -153.2(3) . 2_656
O2 Er1 O1 Er1 1.5(3) 2_656 2_656
O5 Er1 O1 Er1 115.1(4) 1_656 2_656
O3 Er1 O1 Er1 76.1(2) 1_655 2_656
O4 Er1 O1 Er1 132.0(3) 1_655 2_656
O6 Er1 O1 Er1 -91.4(4) 1_656 2_656
C8 Er1 O1 Er1 104.7(3) 1_655 2_656
C9 Er1 O1 Er1 -153.5(17) 1_656 2_656
O1 Er1 O1 Er1 0.0 2_656 2_656
C1 Er1 O1 Er1 -0.4(2) 2_656 2_656
Er1 O2 C1 O1 -5.8(8) 2_656 .
Er1 O2 C1 C2 170.1(5) 2_656 .
Er1 O1 C1 O2 -177.9(11) . .
Er1 O1 C1 O2 4.8(7) 2_656 .
Er1 O1 C1 C2 6.2(19) . .
Er1 O1 C1 C2 -171.1(6) 2_656 .
Er1 O1 C1 Er1 177.3(15) . 2_656
O2 C1 C2 C7 100.4(8) . .
O1 C1 C2 C7 -83.5(9) . .
Er1 C1 C2 C7 134.3(18) 2_656 .
O2 C1 C2 C3 -78.3(9) . .
O1 C1 C2 C3 97.8(8) . .
Er1 C1 C2 C3 -44(2) 2_656 .
C7 C2 C3 C4 0.4(10) . .
C1 C2 C3 C4 179.1(6) . .
C2 C3 C4 C5 -1.5(11) . .
C2 C3 C4 S1 -178.1(5) . .
O9 S1 C4 C3 -19.6(7) . .
O10 S1 C4 C3 -150.5(6) . .
C13 S1 C4 C3 95.3(6) . .
O9 S1 C4 C5 163.8(6) . .
O10 S1 C4 C5 32.9(7) . .
C13 S1 C4 C5 -81.3(7) . .
C3 C4 C5 C6 1.1(12) . .
S1 C4 C5 C6 177.7(6) . .
C4 C5 C6 C7 0.5(12) . .
C3 C2 C7 C6 1.2(10) . .
C1 C2 C7 C6 -177.4(7) . .
C3 C2 C7 C8 179.0(6) . .
C1 C2 C7 C8 0.4(11) . .
C5 C6 C7 C2 -1.6(11) . .
C5 C6 C7 C8 -179.6(7) . .
Er1 O4 C8 O3 -0.4(7) 1_455 .
Er1 O4 C8 C7 179.8(6) 1_455 .
Er1 O3 C8 O4 0.4(7) 1_455 .
Er1 O3 C8 C7 -179.8(5) 1_455 .
C2 C7 C8 O4 172.5(6) . .
C6 C7 C8 O4 -9.6(10) . .
C2 C7 C8 O3 -7.3(10) . .
C6 C7 C8 O3 170.6(6) . .
C2 C7 C8 Er1 -14(24) . 1_455
C6 C7 C8 Er1 164(23) . 1_455
Er1 O6 C9 O5 0.0(8) 1_454 .
Er1 O6 C9 C10 -177.3(6) 1_454 .
Er1 O5 C9 O6 0.0(8) 1_454 .
Er1 O5 C9 C10 177.3(6) 1_454 .
O6 C9 C10 C15 -72.2(11) . .
O5 C9 C10 C15 110.4(9) . .
Er1 C9 C10 C15 161(11) 1_454 .
O6 C9 C10 C11 107.9(9) . .
O5 C9 C10 C11 -69.5(10) . .
Er1 C9 C10 C11 -19(12) 1_454 .
C15 C10 C11 C12 2.4(13) . .
C9 C10 C11 C12 -177.7(8) . .
C10 C11 C12 C13 -1.3(13) . .
C11 C12 C13 C14 0.0(12) . .
C11 C12 C13 S1 -178.7(7) . .
O9 S1 C13 C14 -167.6(6) . .
O10 S1 C13 C14 -36.7(7) . .
C4 S1 C13 C14 76.9(7) . .
O9 S1 C13 C12 11.1(7) . .
O10 S1 C13 C12 142.0(6) . .
C4 S1 C13 C12 -104.5(7) . .
C12 C13 C14 C15 0.2(12) . .
S1 C13 C14 C15 178.8(6) . .
C13 C14 C15 C10 1.0(11) . .
C13 C14 C15 C16 -177.4(7) . .
C11 C10 C15 C14 -2.3(12) . .
C9 C10 C15 C14 177.8(8) . .
C11 C10 C15 C16 176.1(7) . .
C9 C10 C15 C16 -3.8(12) . .
C14 C15 C16 O7 170.6(7) . .
C10 C15 C16 O7 -7.8(11) . .
C14 C15 C16 O8 -8.9(10) . .
C10 C15 C16 O8 172.7(7) . .
